data_2107538
loop_
_publ_author_name
'Pistor, Paul'
'Merino \'Alvarez, Jose M.'
'Le\'on, M\'aximo'
'di Michiel, Marco'
'Schorr, Susan'
'Klenk, Reiner'
'Lehmann, Sebastian'

_publ_section_title
;
 Structure reinvestigation of \a-, \b- and \g-In~2~S~3~
;
_journal_coeditor_code YB5011
_journal_issue 3
_journal_name_full 'Acta Crystallographica Section B'
_journal_page_first 410
_journal_page_last 415
_journal_paper_doi 10.1107/S2052520616007058
_journal_volume 72
_journal_year 2016
_chemical_formula_iupac 'In2 S3'
_chemical_formula_sum 'In31.14 S48'
_chemical_formula_weight 5115.31
_chemical_melting_point 1323
_chemical_name_common 'Indium Sulphide'
_space_group_IT_number 141
_symmetry_cell_setting tetragonal
_symmetry_space_group_name_Hall '-I 4bd 2'
_symmetry_space_group_name_H-M 'I 41/a m d :2'
_cell_angle_alpha 90.00000
_cell_angle_beta 90.00000
_cell_angle_gamma 90.00000
_cell_formula_units_Z 1
_cell_length_a 7.6231(4)
_cell_length_b 7.6231(4)
_cell_length_c 32.358(3)
_cell_measurement_reflns_used 231
_cell_measurement_temperature 309
_cell_measurement_theta_max 13.59810
_cell_measurement_theta_min 0.05950
_cell_volume 1880.4(2)
_computing_structure_refinement FULLPROF
_diffrn_ambient_temperature 309
_diffrn_detector Pixium4700
_diffrn_measurement_device_type 'Beamline ID 15B at ESRF'
_diffrn_radiation_type synchrotron
_diffrn_radiation_wavelength 0.14276
_diffrn_source 'synchrotron radiation'
_exptl_crystal_colour colourless
_pd_block_diffractogram_id ppins_113_10002_counts
_pd_instr_location 'ESRF, Grenoble, France'
_pd_meas_2theta_range_inc 0.008347
_pd_meas_2theta_range_max 13.59810
_pd_meas_2theta_range_min 0.05950
_pd_meas_number_of_points 1624
_pd_prep_temperature 1373
_pd_proc_2theta_range_inc 0.008347
_pd_proc_2theta_range_max 13.5981
_pd_proc_2theta_range_min 0.0595
_pd_proc_info_excluded_regions 2
_pd_proc_ls_prof_R_factor 0.021638
_pd_proc_ls_prof_wR_expected 0.009688
_pd_proc_ls_prof_wR_factor 0.031313
_pd_proc_wavelength 0.142760
_pd_spec_shape cylinder
_refine_ls_goodness_of_fit_all 3.2326
_refine_ls_number_parameters 50
_refine_ls_number_reflns 1352
_refine_ls_number_restraints 1
_refine_ls_R_I_factor 0.013751
_refine_ls_shift/su_max 0.002
_cod_data_source_file yb5011sup1.cif
_cod_data_source_block TetragonalIn2S3
_cod_original_sg_symbol_H-M 'I 41/a m d'
_cod_database_code 2107538
_publcif_datablock.id {c018d35f-e0f8-4348-973c-0263efb0949c}

_pd_proc_ls_prof_cr_factor 0.040989
_pd_proc_ls_prof_cwr_factor 0.049352
_pd_proc_ls_prof_cwr_expected 0.015269
_pd_proc_ls_prof_chi2 10.4474
_pd_proc_ls_prof_echi2 10.4474

loop_
_symmetry_equiv_pos_as_xyz
x,y,z
-y+1/4,x+3/4,z+1/4
-x+1/2,-y,z+1/2
y+1/4,-x+1/4,z+3/4
-x,y,z
y+3/4,x+3/4,z+1/4
x+1/2,-y,z+1/2
-y+3/4,-x+1/4,z+3/4
-x,-y,-z
y+3/4,-x+1/4,-z+3/4
x+1/2,y,-z+1/2
-y+3/4,x+3/4,-z+1/4
x,-y,-z
-y+1/4,-x+1/4,-z+3/4
-x+1/2,y,-z+1/2
y+1/4,x+3/4,-z+1/4
x+1/2,y+1/2,z+1/2
-y+3/4,x+1/4,z+3/4
-x,-y+1/2,z
y+3/4,-x+3/4,z+1/4
-x+1/2,y+1/2,z+1/2
y+1/4,x+1/4,z+3/4
x,-y+1/2,z
-y+1/4,-x+3/4,z+1/4
-x+1/2,-y+1/2,-z+1/2
y+1/4,-x+3/4,-z+1/4
x,y+1/2,-z
-y+1/4,x+1/4,-z+3/4
x+1/2,-y+1/2,-z+1/2
-y+3/4,-x+3/4,-z+1/4
-x,y+1/2,-z
y+3/4,x+1/4,-z+3/4

loop_
_atom_site_label
_atom_site_fract_x
_atom_site_fract_y
_atom_site_fract_z
_atom_site_U_iso_or_equiv
_atom_site_occupancy
_atom_site_type_symbol
S1 0.00000 -0.005(2) 0.2513(7) 0.013(4) 1.00000 s
S2 0.00000 0.008(2) 0.0777(7) 0.016(4) 1.00000 s
S3 0.00000 0.020(2) 0.4133(7) 0.015(3) 1.00000 s
In1 0.00000 0.25000 0.20459(11) 0.0097(8) 0.973(6) in
In2 0.00000 0.00000 0.00000 0.0143(15) 0.972(7) in
In3 0.00000 -0.0196(3) 0.33273(12) 0.0111(10) 0.974(6) in

loop_
_atom_type_symbol
_atom_type_scat_Cromer_Mann_a1
_atom_type_scat_Cromer_Mann_b1
_atom_type_scat_Cromer_Mann_a2
_atom_type_scat_Cromer_Mann_b2
_atom_type_scat_Cromer_Mann_a3
_atom_type_scat_Cromer_Mann_b3
_atom_type_scat_Cromer_Mann_a4
_atom_type_scat_Cromer_Mann_b4
_atom_type_scat_Cromer_Mann_c
_atom_type_scat_dispersion_real
_atom_type_scat_dispersion_imag
_atom_type_scat_source
in+3 19.10450 0.55152 18.11080 6.32470 3.78897 17.35950 0.00000 0.00000 4.99635 -0.19031 0.49307 International_Tables_for_Crystallography_Vol.C(1991)_Tables_6.1.1.4_and_6.1.1.5
s 6.90530 1.46790 5.20340 22.21510 1.43790 0.25360 1.58630 56.17200 0.86690 -0.02409 0.00416 International_Tables_for_Crystallography_Vol.C(1991)_Tables_6.1.1.4_and_6.1.1.5

loop_
_geom_angle_atom_site_label_1
_geom_angle_atom_site_label_2
_geom_angle_atom_site_label_3
_geom_angle
_geom_angle_site_symmetry_1
_geom_angle_site_symmetry_3
In1 S1 In2 122.9(5) 1_555 2_545
In1 S1 In2 122.9(5) 1_555 6_445
In1 S1 In3 130.3(7) 1_555 1_555
In2 S1 In2 91.1(3) 2_545 6_445
In2 S1 In3 89.2(6) 2_545 1_555
In2 S1 In3 89.2(6) 6_445 1_555
In2 S2 In3 94.7(6) 1_555 4_554
In2 S2 In3 94.7(6) 1_555 8_454
In3 S2 In3 87.0(4) 4_554 8_454
In1 S3 In3 116.4(7) 2_545 1_555
In1 S3 In3 121.2(5) 2_545 10_455
In1 S3 In3 121.2(5) 2_545 14_555
In3 S3 In3 97.0(6) 1_555 10_455
In3 S3 In3 97.0(6) 1_555 14_555
In3 S3 In3 98.9(3) 10_455 14_555
S1 In1 S1 104.3(10) 1_555 19_555
S1 In1 S3 109.5(11) 1_555 4_554
S1 In1 S3 109.5(11) 1_555 8_454
S1 In1 S3 109.5(11) 19_555 4_554
S1 In1 S3 109.5(11) 19_555 8_454
S3 In1 S3 114.0(4) 4_554 8_454
S1 In2 S1 88.8(3) 4_554 8_454
S1 In2 S1 180.0(7) 4_554 12_445
S1 In2 S1 91.2(7) 4_554 16_545
S1 In2 S2 88.1(9) 4_554 1_555
S1 In2 S2 91.9(10) 4_554 9_555
S1 In2 S1 91.2(7) 8_454 12_445
S1 In2 S1 180.0(7) 8_454 16_545
S1 In2 S2 88.1(9) 8_454 1_555
S1 In2 S2 91.9(10) 8_454 9_555
S1 In2 S1 88.8(3) 12_445 16_545
S1 In2 S2 91.9(10) 12_445 1_555
S1 In2 S2 88.1(9) 12_445 9_555
S1 In2 S2 91.9(10) 16_545 1_555
S1 In2 S2 88.1(9) 16_545 9_555
S2 In2 S2 180.0(16) 1_555 9_555
S1 In3 S2 88.0(9) 1_555 2_545
S1 In3 S2 88.0(9) 1_555 6_445
S1 In3 S3 171.0(16) 1_555 1_555
S1 In3 S3 90.9(10) 1_555 10_455
S1 In3 S3 90.9(10) 1_555 14_555
S2 In3 S2 92.6(3) 2_545 6_445
S2 In3 S3 98.2(10) 2_545 1_555
S2 In3 S3 174.0(8) 2_545 10_455
S2 In3 S3 93.3(8) 2_545 14_555
S2 In3 S3 98.2(10) 6_445 1_555
S2 In3 S3 93.3(8) 6_445 10_455
S2 In3 S3 174.0(8) 6_445 14_555
S3 In3 S3 82.3(9) 1_555 10_455
S3 In3 S3 82.3(9) 1_555 14_555
S3 In3 S3 80.8(4) 10_455 14_555

loop_
_geom_bond_atom_site_label_1
_geom_bond_atom_site_label_2
_geom_bond_distance
_geom_bond_site_symmetry_2
S1 In1 2.462(19) 1_555
S1 In2 2.669(11) 2_545
S1 In2 2.669(11) 6_445
S1 In3 2.64(2) 1_555
S2 In2 2.51(2) 1_555
S2 In3 2.552(11) 4_554
S2 In3 2.552(11) 8_454
S3 In1 2.454(18) 2_545
S3 In3 2.62(2) 1_555
S3 In3 2.705(10) 10_455
S3 In3 2.705(10) 14_555
In1 S1 2.462(19) 1_555
In1 S1 2.462(19) 19_555
In1 S3 2.454(12) 4_554
In1 S3 2.454(12) 8_454
In2 S1 2.669(11) 4_554
In2 S1 2.669(11) 8_454
In2 S1 2.669(11) 12_445
In2 S1 2.669(11) 16_545
In2 S2 2.51(2) 1_555
In2 S2 2.51(2) 9_555
In3 S1 2.64(2) 1_555
In3 S2 2.552(11) 2_545
In3 S2 2.552(11) 6_445
In3 S3 2.62(2) 1_555
In3 S3 2.705(12) 10_455
In3 S3 2.705(12) 14_555

_cod_database_fobs_code 2107538
